data_4306863
loop_
_publ_author_name
'Ying Wang'
'Bin Ding'
'Peng Cheng'
'Dai-Zheng Liao'
'Shi-Ping Yan'

_publ_section_title
;
Tuned Triazolatesilver(I) Luminescent Complexes from Zero- to
Three-Dimensionality Based on Bi- to Tetratopic Bridged Ligands
;
_journal_name_full 'Inorganic Chemistry'
_journal_page_first 2002
_journal_page_last 2010
_journal_paper_doi 10.1021/ic060855y
_journal_volume 46
_journal_year 2007
_chemical_formula_sum 'C9 H7 Ag Cl N7 O4'
_chemical_formula_weight 420.54
_chemical_name_systematic
; 
 ? 
;
_space_group_IT_number 14
_symmetry_cell_setting monoclinic
_symmetry_space_group_name_Hall '-P 2yn'
_symmetry_space_group_name_H-M 'P 1 21/n 1'
_atom_sites_solution_hydrogens geom
_atom_sites_solution_primary direct
_atom_sites_solution_secondary difmap
_audit_creation_method SHELXL-97
_cell_angle_alpha 90.00
_cell_angle_beta 93.757(2)
_cell_angle_gamma 90.00
_cell_formula_units_Z 4
_cell_length_a 4.8700(8)
_cell_length_b 18.833(3)
_cell_length_c 13.780(2)
_cell_measurement_reflns_used 3165
_cell_measurement_temperature 293(2)
_cell_measurement_theta_max 27.48
_cell_measurement_theta_min 2.62
_cell_volume 1261.1(3)
_computing_cell_refinement 'Bruker SMART'
_computing_data_collection 'Bruker SMART'
_computing_data_reduction 'Bruker SAINT'
_computing_molecular_graphics 'Bruker SHELXTL'
_computing_publication_material 'Bruker SHELXTL'
_computing_structure_refinement 'SHELXL-97 (Sheldrick, 1997)'
_computing_structure_solution 'SHELXS-97 (Sheldrick, 1990)'
_diffrn_ambient_temperature 293(2)
_diffrn_measured_fraction_theta_full 0.998
_diffrn_measured_fraction_theta_max 0.998
_diffrn_measurement_device_type 'CCD area detector'
_diffrn_measurement_method 'phi and omega scans'
_diffrn_radiation_monochromator graphite
_diffrn_radiation_source 'fine-focus sealed tube'
_diffrn_radiation_type MoK\a
_diffrn_radiation_wavelength 0.71073
_diffrn_reflns_av_R_equivalents 0.0186
_diffrn_reflns_av_sigmaI/netI 0.0196
_diffrn_reflns_limit_h_max 5
_diffrn_reflns_limit_h_min -5
_diffrn_reflns_limit_k_max 22
_diffrn_reflns_limit_k_min -22
_diffrn_reflns_limit_l_max 14
_diffrn_reflns_limit_l_min -16
_diffrn_reflns_number 7233
_diffrn_reflns_theta_full 25.01
_diffrn_reflns_theta_max 25.01
_diffrn_reflns_theta_min 2.16
_exptl_absorpt_coefficient_mu 1.844
_exptl_absorpt_correction_T_max 1.000000
_exptl_absorpt_correction_T_min 0.767304
_exptl_absorpt_correction_type multi-scan
_exptl_absorpt_process_details SADABS
_exptl_crystal_colour COLORLESS
_exptl_crystal_density_diffrn 2.215
_exptl_crystal_density_meas ?
_exptl_crystal_density_method 'not measured'
_exptl_crystal_description BLOCK
_exptl_crystal_F_000 824
_exptl_crystal_size_max 0.31
_exptl_crystal_size_mid 0.21
_exptl_crystal_size_min 0.09
_refine_diff_density_max 0.981
_refine_diff_density_min -0.898
_refine_diff_density_rms 0.082
_refine_ls_extinction_method none
_refine_ls_goodness_of_fit_ref 1.134
_refine_ls_hydrogen_treatment mixed
_refine_ls_matrix_type full
_refine_ls_number_parameters 199
_refine_ls_number_reflns 2228
_refine_ls_number_restraints 0
_refine_ls_restrained_S_all 1.134
_refine_ls_R_factor_all 0.0415
_refine_ls_R_factor_gt 0.0348
_refine_ls_shift/su_max 0.001
_refine_ls_shift/su_mean 0.000
_refine_ls_structure_factor_coef Fsqd
_refine_ls_weighting_details 'calc w=1/[\s^2^(Fo^2^)+(0.0508P)^2^+1.8523P] where P=(Fo^2^+2Fc^2^)/3'
_refine_ls_weighting_scheme calc
_refine_ls_wR_factor_gt 0.0968
_refine_ls_wR_factor_ref 0.1001
_reflns_number_gt 1894
_reflns_number_total 2228
_reflns_threshold_expression >2sigma(I)
_cod_data_source_file ic060855ysi20060517_115804.cif
_cod_data_source_block 41103e
_cod_depositor_comments
;
The following automatic conversions were performed:
'_symmetry_cell_setting' value 'Monoclinic' changed to 'monoclinic'
according to '/home/saulius/struct/CIF-dictionaries/cif_core.dic'
dictionary named 'cif_core.dic' version 2.4.1 from
2010-06-29.

'_exptl_absorpt_correction_type' value 'MULTI-SCAN' changed
to 'multi-scan' according to
'/home/saulius/struct/CIF-dictionaries/cif_core.dic' dictionary named
'cif_core.dic' version 2.4.1 from 2010-06-29.

Automatic conversion script
Id: cif_fix_enum 1527 2010-12-29 10:47:43Z saulius 

The following automatic conversions were performed:

'_exptl_crystal_density_meas' value 'NONE' was changed to '?' - the
value is perceived as not measured.

Automatic conversion script
Id: cif_fix_values 3008 2015-01-20 13:52:24Z robertas 
;
_cod_original_cell_volume 1261.1(4)
_cod_database_code 4306863

loop_
_symmetry_equiv_pos_as_xyz
'x, y, z'
'-x+1/2, y+1/2, -z+1/2'
'-x, -y, -z'
'x-1/2, -y-1/2, z-1/2'

loop_
_atom_site_label
_atom_site_type_symbol
_atom_site_fract_x
_atom_site_fract_y
_atom_site_fract_z
_atom_site_U_iso_or_equiv
_atom_site_adp_type
_atom_site_occupancy
_atom_site_symmetry_multiplicity
_atom_site_calc_flag
_atom_site_refinement_flags
_atom_site_disorder_assembly
_atom_site_disorder_group
Ag1 Ag 1.06193(8) 0.600328(17) 1.01697(3) 0.05476(19) Uani 1 1 d . . .
N1 N 0.1612(7) 0.82729(17) 0.5806(2) 0.0348(8) Uani 1 1 d . . .
N2 N -0.0804(7) 0.81769(17) 0.5225(3) 0.0357(8) Uani 1 1 d . . .
N3 N 0.0257(7) 0.71721(16) 0.5933(2) 0.0280(7) Uani 1 1 d . . .
N4 N 0.2132(7) 0.62662(16) 0.6886(2) 0.0277(7) Uani 1 1 d . . .
N5 N 0.4310(7) 0.54334(16) 0.7897(2) 0.0289(7) Uani 1 1 d . . .
N6 N 0.7122(7) 0.48620(16) 0.8915(3) 0.0356(8) Uani 1 1 d . . .
N7 N 0.7764(7) 0.55806(17) 0.8969(2) 0.0342(8) Uani 1 1 d . . .
C1 C 0.2170(8) 0.7667(2) 0.6221(3) 0.0325(9) Uani 1 1 d . . .
H1 H 0.3675 0.7583 0.6657 0.039 Uiso 1 1 calc R . .
C2 C -0.1535(8) 0.7519(2) 0.5307(3) 0.0338(9) Uani 1 1 d . . .
H2 H -0.3072 0.7315 0.4982 0.041 Uiso 1 1 calc R . .
C3 C 0.0238(8) 0.64411(19) 0.6201(3) 0.0284(8) Uani 1 1 d . . .
C4 C -0.1615(9) 0.5971(2) 0.5753(3) 0.0351(9) Uani 1 1 d . . .
H4 H -0.2919 0.6119 0.5272 0.042 Uiso 1 1 calc R . .
C5 C -0.1443(9) 0.5273(2) 0.6051(3) 0.0370(10) Uani 1 1 d . . .
H5 H -0.2658 0.4938 0.5771 0.044 Uiso 1 1 calc R . .
C6 C 0.0528(9) 0.5067(2) 0.6763(3) 0.0348(9) Uani 1 1 d . . .
H6 H 0.0692 0.4598 0.6968 0.042 Uiso 1 1 calc R . .
C7 C 0.2224(8) 0.55869(19) 0.7153(3) 0.0281(8) Uani 1 1 d . . .
C8 C 0.5047(9) 0.4790(2) 0.8274(3) 0.0357(9) Uani 1 1 d . . .
H8 H 0.4199 0.4361 0.8102 0.043 Uiso 1 1 calc R . .
C9 C 0.6071(9) 0.5909(2) 0.8354(3) 0.0336(9) Uani 1 1 d . . .
H9 H 0.6061 0.6396 0.8241 0.040 Uiso 1 1 calc R . .
Cl1 Cl 0.3402(2) 0.68081(6) 0.33246(8) 0.0421(3) Uani 1 1 d . . .
O1 O 0.6151(9) 0.6553(3) 0.3290(4) 0.1014(18) Uani 1 1 d . . .
O2 O 0.2425(11) 0.6517(3) 0.4167(3) 0.0949(16) Uani 1 1 d . . .
O3 O 0.3382(16) 0.7530(3) 0.3387(5) 0.140(3) Uani 1 1 d . . .
O4 O 0.1932(8) 0.6563(2) 0.2477(3) 0.0750(12) Uani 1 1 d . . .

loop_
_atom_site_aniso_label
_atom_site_aniso_U_11
_atom_site_aniso_U_22
_atom_site_aniso_U_33
_atom_site_aniso_U_23
_atom_site_aniso_U_13
_atom_site_aniso_U_12
Ag1 0.0578(3) 0.0267(2) 0.0746(3) -0.00107(15) -0.0355(2) -0.00158(15)
N1 0.0365(19) 0.0284(17) 0.0385(19) 0.0030(14) -0.0047(15) -0.0002(14)
N2 0.035(2) 0.0301(18) 0.041(2) 0.0005(15) -0.0047(15) 0.0061(15)
N3 0.0295(17) 0.0247(16) 0.0291(17) 0.0011(13) -0.0021(13) 0.0021(13)
N4 0.0303(18) 0.0235(15) 0.0289(17) 0.0013(13) -0.0020(13) 0.0014(13)
N5 0.0331(18) 0.0228(16) 0.0300(17) -0.0003(13) -0.0044(14) 0.0007(13)
N6 0.044(2) 0.0194(15) 0.042(2) 0.0031(14) -0.0114(16) 0.0012(14)
N7 0.043(2) 0.0239(16) 0.0345(19) -0.0023(14) -0.0096(15) -0.0003(14)
C1 0.033(2) 0.030(2) 0.034(2) 0.0011(16) -0.0052(17) 0.0004(16)
C2 0.033(2) 0.029(2) 0.038(2) -0.0028(17) -0.0058(17) 0.0059(17)
C3 0.031(2) 0.0251(18) 0.029(2) 0.0003(15) 0.0034(16) 0.0043(16)
C4 0.035(2) 0.032(2) 0.037(2) 0.0055(17) -0.0070(17) -0.0009(17)
C5 0.035(2) 0.034(2) 0.041(2) -0.0014(18) -0.0051(18) -0.0081(17)
C6 0.038(2) 0.027(2) 0.039(2) 0.0025(17) -0.0046(17) -0.0040(17)
C7 0.033(2) 0.0263(19) 0.0251(19) 0.0015(15) -0.0001(15) 0.0022(15)
C8 0.044(2) 0.0222(19) 0.040(2) 0.0042(17) -0.0074(19) 0.0009(17)
C9 0.042(2) 0.0204(18) 0.037(2) -0.0007(16) -0.0056(18) -0.0006(17)
Cl1 0.0458(6) 0.0433(6) 0.0368(6) -0.0023(4) 0.0001(4) 0.0029(5)
O1 0.053(3) 0.163(5) 0.086(3) -0.034(3) -0.011(2) 0.037(3)
O2 0.112(4) 0.124(4) 0.050(2) 0.018(3) 0.023(2) -0.002(3)
O3 0.209(8) 0.043(3) 0.166(6) -0.004(3) -0.002(5) 0.011(4)
O4 0.066(3) 0.108(4) 0.049(2) -0.014(2) -0.0103(19) 0.013(2)

loop_
_atom_type_symbol
_atom_type_description
_atom_type_scat_dispersion_real
_atom_type_scat_dispersion_imag
_atom_type_scat_source
C C 0.0033 0.0016 'International Tables Vol C Tables 4.2.6.8 and 6.1.1.4'
H H 0.0000 0.0000 'International Tables Vol C Tables 4.2.6.8 and 6.1.1.4'
N N 0.0061 0.0033 'International Tables Vol C Tables 4.2.6.8 and 6.1.1.4'
O O 0.0106 0.0060 'International Tables Vol C Tables 4.2.6.8 and 6.1.1.4'
Cl Cl 0.1484 0.1585 'International Tables Vol C Tables 4.2.6.8 and 6.1.1.4'
Ag Ag -0.8971 1.1015 'International Tables Vol C Tables 4.2.6.8 and 6.1.1.4'

loop_
_geom_angle_atom_site_label_1
_geom_angle_atom_site_label_2
_geom_angle_atom_site_label_3
_geom_angle
_geom_angle_site_symmetry_1
_geom_angle_site_symmetry_3
_geom_angle_publ_flag
N7 Ag1 N6 113.95(11) . 3_767 ?
N7 Ag1 N2 133.50(13) . 4_776 ?
N6 Ag1 N2 97.03(12) 3_767 4_776 ?
N7 Ag1 N1 89.56(12) . 4_676 ?
N6 Ag1 N1 122.25(12) 3_767 4_676 ?
N2 Ag1 N1 102.69(12) 4_776 4_676 ?
C1 N1 N2 106.5(3) . . ?
C1 N1 Ag1 118.2(3) . 4_575 ?
N2 N1 Ag1 120.2(2) . 4_575 ?
C2 N2 N1 107.5(3) . . ?
C2 N2 Ag1 115.3(3) . 4_475 ?
N1 N2 Ag1 122.4(2) . 4_475 ?
C2 N3 C1 104.8(3) . . ?
C2 N3 C3 128.0(3) . . ?
C1 N3 C3 127.1(3) . . ?
C3 N4 C7 116.6(3) . . ?
C8 N5 C9 105.5(3) . . ?
C8 N5 C7 127.9(3) . . ?
C9 N5 C7 126.5(3) . . ?
C8 N6 N7 107.4(3) . . ?
C8 N6 Ag1 128.3(3) . 3_767 ?
N7 N6 Ag1 124.3(2) . 3_767 ?
C9 N7 N6 107.3(3) . . ?
C9 N7 Ag1 130.5(3) . . ?
N6 N7 Ag1 120.8(2) . . ?
N1 C1 N3 110.8(4) . . ?
N1 C1 H1 124.6 . . ?
N3 C1 H1 124.6 . . ?
N2 C2 N3 110.3(4) . . ?
N2 C2 H2 124.8 . . ?
N3 C2 H2 124.8 . . ?
N4 C3 C4 124.5(3) . . ?
N4 C3 N3 114.3(3) . . ?
C4 C3 N3 121.2(4) . . ?
C5 C4 C3 117.0(4) . . ?
C5 C4 H4 121.5 . . ?
C3 C4 H4 121.5 . . ?
C4 C5 C6 120.3(4) . . ?
C4 C5 H5 119.9 . . ?
C6 C5 H5 119.9 . . ?
C7 C6 C5 116.9(4) . . ?
C7 C6 H6 121.6 . . ?
C5 C6 H6 121.6 . . ?
N4 C7 C6 124.8(4) . . ?
N4 C7 N5 113.8(3) . . ?
C6 C7 N5 121.4(3) . . ?
N6 C8 N5 109.9(3) . . ?
N6 C8 H8 125.1 . . ?
N5 C8 H8 125.1 . . ?
N7 C9 N5 109.9(3) . . ?
N7 C9 H9 125.0 . . ?
N5 C9 H9 125.0 . . ?
O3 Cl1 O2 109.6(4) . . ?
O3 Cl1 O4 112.0(4) . . ?
O2 Cl1 O4 112.3(3) . . ?
O3 Cl1 O1 110.4(4) . . ?
O2 Cl1 O1 105.5(3) . . ?
O4 Cl1 O1 106.9(3) . . ?

loop_
_geom_bond_atom_site_label_1
_geom_bond_atom_site_label_2
_geom_bond_distance
_geom_bond_site_symmetry_2
_geom_bond_publ_flag
Ag1 N7 2.237(3) . ?
Ag1 N6 2.297(3) 3_767 ?
Ag1 N2 2.325(3) 4_776 ?
Ag1 N1 2.581(4) 4_676 ?
N1 C1 1.296(5) . ?
N1 N2 1.391(5) . ?
N1 Ag1 2.581(3) 4_575 ?
N2 C2 1.296(5) . ?
N2 Ag1 2.325(3) 4_475 ?
N3 C2 1.355(5) . ?
N3 C1 1.359(5) . ?
N3 C3 1.426(5) . ?
N4 C3 1.317(5) . ?
N4 C7 1.331(5) . ?
N5 C8 1.358(5) . ?
N5 C9 1.365(5) . ?
N5 C7 1.424(5) . ?
N6 C8 1.305(5) . ?
N6 N7 1.390(4) . ?
N6 Ag1 2.297(3) 3_767 ?
N7 C9 1.300(5) . ?
C1 H1 0.9300 . ?
C2 H2 0.9300 . ?
C3 C4 1.381(6) . ?
C4 C5 1.379(6) . ?
C4 H4 0.9300 . ?
C5 C6 1.383(6) . ?
C5 H5 0.9300 . ?
C6 C7 1.368(6) . ?
C6 H6 0.9300 . ?
C8 H8 0.9300 . ?
C9 H9 0.9300 . ?
Cl1 O3 1.363(5) . ?
Cl1 O2 1.395(4) . ?
Cl1 O4 1.407(4) . ?
Cl1 O1 1.426(4) . ?

loop_
_geom_torsion_atom_site_label_1
_geom_torsion_atom_site_label_2
_geom_torsion_atom_site_label_3
_geom_torsion_atom_site_label_4
_geom_torsion
_geom_torsion_site_symmetry_1
_geom_torsion_site_symmetry_2
_geom_torsion_site_symmetry_3
_geom_torsion_site_symmetry_4
_geom_torsion_publ_flag
C1 N1 N2 C2 -1.1(4) . . . . ?
Ag1 N1 N2 C2 136.9(3) 4_575 . . . ?
C1 N1 N2 Ag1 135.9(3) . . . 4_475 ?
Ag1 N1 N2 Ag1 -86.1(3) 4_575 . . 4_475 ?
C8 N6 N7 C9 -0.6(5) . . . . ?
Ag1 N6 N7 C9 -179.9(3) 3_767 . . . ?
C8 N6 N7 Ag1 167.7(3) . . . . ?
Ag1 N6 N7 Ag1 -11.5(4) 3_767 . . . ?
N6 Ag1 N7 C9 175.7(4) 3_767 . . . ?
N2 Ag1 N7 C9 -57.0(4) 4_776 . . . ?
N1 Ag1 N7 C9 50.2(4) 4_676 . . . ?
N6 Ag1 N7 N6 10.4(4) 3_767 . . . ?
N2 Ag1 N7 N6 137.7(3) 4_776 . . . ?
N1 Ag1 N7 N6 -115.1(3) 4_676 . . . ?
N2 N1 C1 N3 0.7(4) . . . . ?
Ag1 N1 C1 N3 -138.2(3) 4_575 . . . ?
C2 N3 C1 N1 -0.1(4) . . . . ?
C3 N3 C1 N1 177.3(3) . . . . ?
N1 N2 C2 N3 1.1(5) . . . . ?
Ag1 N2 C2 N3 -139.3(3) 4_475 . . . ?
C1 N3 C2 N2 -0.7(4) . . . . ?
C3 N3 C2 N2 -178.0(3) . . . . ?
C7 N4 C3 C4 -0.1(6) . . . . ?
C7 N4 C3 N3 -179.1(3) . . . . ?
C2 N3 C3 N4 -175.0(4) . . . . ?
C1 N3 C3 N4 8.2(5) . . . . ?
C2 N3 C3 C4 6.0(6) . . . . ?
C1 N3 C3 C4 -170.8(4) . . . . ?
N4 C3 C4 C5 0.0(6) . . . . ?
N3 C3 C4 C5 178.9(4) . . . . ?
C3 C4 C5 C6 -0.4(6) . . . . ?
C4 C5 C6 C7 0.9(6) . . . . ?
C3 N4 C7 C6 0.7(6) . . . . ?
C3 N4 C7 N5 -179.8(3) . . . . ?
C5 C6 C7 N4 -1.1(6) . . . . ?
C5 C6 C7 N5 179.5(4) . . . . ?
C8 N5 C7 N4 -175.0(4) . . . . ?
C9 N5 C7 N4 2.1(6) . . . . ?
C8 N5 C7 C6 4.4(6) . . . . ?
C9 N5 C7 C6 -178.4(4) . . . . ?
N7 N6 C8 N5 0.5(5) . . . . ?
Ag1 N6 C8 N5 179.8(3) 3_767 . . . ?
C9 N5 C8 N6 -0.3(5) . . . . ?
C7 N5 C8 N6 177.4(4) . . . . ?
N6 N7 C9 N5 0.4(5) . . . . ?
Ag1 N7 C9 N5 -166.4(3) . . . . ?
C8 N5 C9 N7 -0.1(5) . . . . ?
C7 N5 C9 N7 -177.8(4) . . . . ?
